data_7234784
loop_
_publ_author_name
'J. M. Bermudez-Garcia'
'M. Sanchez-Andujar'
'S. Yanez-Vilar'
'S. Castro-Garcia'
'R. Artiaga'
'J. Lopez-Beceiro'
'L. Botana'
'A. Alegria'
'M. A. Senaris-Rodriguez'

_publ_section_title
;
 Multiple phase and dielectric transitions on a novel multi-sensitive
 [TPrA][M(dca)3] (M: Fe2+, Co2+ and Ni2+) hybrid inorganic-organic
 perovskite family
;
_journal_name_full 'Journal of Materials Chemistry C'
_journal_page_first 4889
_journal_page_last 4898
_journal_paper_doi 10.1039/C6TC00723F
_journal_volume 4
_journal_year 2016
_chemical_formula_sum 'C18 H28 N10 Ni'
_chemical_formula_weight 443.174
_space_group_IT_number 72
_space_group_name_Hall '-I 2 2c'
_space_group_name_H-M_alt 'I b a m'
_symmetry_cell_setting orthorhombic
_symmetry_space_group_name_H-M 'I b a m'
_atom_sites_solution_hydrogens geom
_atom_sites_solution_primary direct
_atom_sites_solution_secondary difmap
_cell_angle_alpha 90.00
_cell_angle_beta 90.00
_cell_angle_gamma 90.00
_cell_formula_units_Z 4
_cell_length_a 11.3524(3)
_cell_length_b 11.5038(3)
_cell_length_c 17.1916(4)
_cell_measurement_temperature 323(2)
_cell_volume 2245.15(10)
_computing_cell_refinement 'Bruker SAINT'
_computing_data_collection 'Bruker APEX2'
_computing_data_reduction 'Bruker SAINT'
_computing_molecular_graphics 'Bruker SHELXTL'
_computing_publication_material 'Bruker SHELXTL'
_computing_structure_refinement 'SHELXL-2013 (Sheldrick 2013)'
_computing_structure_solution 'SHELXS-97 (Sheldrick 2008)'
_diffrn_ambient_temperature 323(2)
_diffrn_measured_fraction_theta_full 1.000
_diffrn_measured_fraction_theta_max 1.000
_diffrn_measurement_device_type 'Bruker APEX-II CCD'
_diffrn_measurement_method '\f and \w scans'
_diffrn_radiation_monochromator graphite
_diffrn_radiation_source 'fine-focus sealed tube'
_diffrn_radiation_type MoK\a
_diffrn_radiation_wavelength 0.71073
_diffrn_reflns_av_R_equivalents 0.0491
_diffrn_reflns_av_sigmaI/netI 0.0170
_diffrn_reflns_limit_h_max 14
_diffrn_reflns_limit_h_min -14
_diffrn_reflns_limit_k_max 14
_diffrn_reflns_limit_k_min -14
_diffrn_reflns_limit_l_max 22
_diffrn_reflns_limit_l_min -21
_diffrn_reflns_number 24633
_diffrn_reflns_theta_full 27.14
_diffrn_reflns_theta_max 27.14
_diffrn_reflns_theta_min 2.37
_exptl_absorpt_coefficient_mu 0.889
_exptl_absorpt_correction_T_max 0.664
_exptl_absorpt_correction_T_min 0.588
_exptl_absorpt_correction_type multi-scan
_exptl_absorpt_process_details 'SADABS Version 2008/1 (Sheldrick, Bruker AXS Inc.)'
_exptl_crystal_colour blue
_exptl_crystal_density_diffrn 1.23
_exptl_crystal_density_method 'not measured'
_exptl_crystal_description prism
_exptl_crystal_F_000 824
_exptl_crystal_size_max 0.61
_exptl_crystal_size_mid 0.51
_exptl_crystal_size_min 0.46
_refine_diff_density_max 0.339
_refine_diff_density_min -0.301
_refine_diff_density_rms 0.066
_refine_ls_extinction_coef 0.051(3)
_refine_ls_extinction_expression Fc^*^=kFc[1+0.001xFc^2^\l^3^/sin(2\q)]^-1/4^
_refine_ls_extinction_method SHELXL
_refine_ls_goodness_of_fit_ref 1.091
_refine_ls_hydrogen_treatment mixed
_refine_ls_matrix_type full
_refine_ls_number_parameters 140
_refine_ls_number_reflns 1292
_refine_ls_number_restraints 0
_refine_ls_restrained_S_all 1.091
_refine_ls_R_factor_all 0.0470
_refine_ls_R_factor_gt 0.0382
_refine_ls_shift/su_max 0.001
_refine_ls_shift/su_mean 0.000
_refine_ls_structure_factor_coef Fsqd
_refine_ls_weighting_details 'calc w=1/[\s^2^(Fo^2^)+(0.0683P)^2^+1.8270P] where P=(Fo^2^+2Fc^2^)/3'
_refine_ls_weighting_scheme calc
_refine_ls_wR_factor_gt 0.1019
_refine_ls_wR_factor_ref 0.1140
_reflns_number_gt 1012
_reflns_number_total 1292
_reflns_threshold_expression >2\s(I)
_cod_data_source_file c6tc00723f3.cif
_cod_data_source_block '[TPA][Ni(dca)3]323K'
_cod_depositor_comments
;
The following automatic conversions were performed:

data item '_symmetry_cell_setting' value 'Orthorhombic' was changed
to 'orthorhombic' in accordance with the built-in table derived from
the CIF Core dictionary named 'cif_core.dic' version 2.4.5 last
updated on 2014-11-21.

Automatic conversion script
Id: cif_fix_values 6909 2019-04-08 15:41:33Z antanas 
;
_cod_original_sg_symbol_H-M Ibam
_cod_database_code 7234784

loop_
_symmetry_equiv_pos_as_xyz
'x, y, z'
'-x, -y, z'
'x, -y, -z+1/2'
'-x, y, -z+1/2'
'x+1/2, y+1/2, z+1/2'
'-x+1/2, -y+1/2, z+1/2'
'x+1/2, -y+1/2, -z+1'
'-x+1/2, y+1/2, -z+1'
'-x, -y, -z'
'x, y, -z'
'-x, y, z-1/2'
'x, -y, z-1/2'
'-x+1/2, -y+1/2, -z+1/2'
'x+1/2, y+1/2, -z+1/2'
'-x+1/2, y+1/2, z'
'x+1/2, -y+1/2, z'

loop_
_atom_site_label
_atom_site_type_symbol
_atom_site_fract_x
_atom_site_fract_y
_atom_site_fract_z
_atom_site_U_iso_or_equiv
_atom_site_adp_type
_atom_site_occupancy
_atom_site_symmetry_multiplicity
_atom_site_calc_flag
_atom_site_refinement_flags
_atom_site_disorder_assembly
_atom_site_disorder_group
N10 N 0.5000 0.0000 0.2500 0.101(3) Uani 1 4 d S . .
C11B C 0.425(3) 0.1476(19) 0.1474(13) 0.202(13) Uani 0.33 1 d P . .
N5C N 0.056(3) 0.084(2) 0.2505(13) 0.029(5) Uiso 0.06 1 d P . .
C12B C 0.2776(15) 0.2264(15) 0.1512(12) 0.177(7) Uani 0.50 1 d P . .
C12A C 0.3270(11) 0.1734(11) 0.1028(8) 0.130(4) Uani 0.50 1 d P . .
C11A C 0.343(2) 0.1579(18) 0.2291(13) 0.159(8) Uani 0.33 1 d P . .
C11C C 0.360(2) 0.073(3) 0.1438(13) 0.191(12) Uani 0.33 1 d P . .
C3B C -0.015(8) 0.034(3) 0.1823(11) 0.064(10) Uani 0.25 1 d P . .
N5A N 0.106(3) 0.0000 0.2500 0.057(7) Uiso 0.13 2 d SP . .
N5D N 0.0000 0.098(3) 0.2500 0.060(7) Uiso 0.13 2 d SP . .
N3 N 0.3725(3) -0.1307(3) 0.0288(3) 0.076(2) Uani 0.50 1 d P . .
N5B N 0.100(3) 0.055(3) 0.2502(12) 0.028(5) Uiso 0.06 1 d P . .
C10A C 0.4503(18) 0.0960(15) 0.1998(11) 0.121(5) Uani 0.50 1 d P . .
C10B C 0.3998(19) 0.0550(14) 0.1973(10) 0.124(5) Uani 0.50 1 d P . .
Ni1 Ni 0.0000 0.0000 0.0000 0.0336(3) Uani 1 4 d S . .
N1 N 0.0551(3) 0.1726(2) 0.0000 0.0607(8) Uani 1 2 d S . .
N2 N 0.1743(2) -0.0551(3) 0.0000 0.0649(9) Uani 1 2 d S . .
C2 C 0.2645(3) -0.0957(3) 0.0000 0.0886(17) Uani 1 2 d S . .
C1 C 0.4058(3) -0.2378(3) 0.0000 0.0832(15) Uani 1 2 d S . .
N4 N 0.0000 0.0000 0.1211(2) 0.0804(13) Uani 1 2 d S . .
C3A C 0.049(3) 0.014(7) 0.1823(9) 0.065(5) Uani 0.25 1 d P . .

loop_
_atom_site_aniso_label
_atom_site_aniso_U_11
_atom_site_aniso_U_22
_atom_site_aniso_U_33
_atom_site_aniso_U_23
_atom_site_aniso_U_13
_atom_site_aniso_U_12
N10 0.199(10) 0.067(4) 0.038(3) 0.000 0.000 0.000
C11B 0.28(3) 0.175(17) 0.153(16) 0.121(15) -0.094(19) -0.13(2)
C12B 0.164(12) 0.158(12) 0.209(19) 0.029(11) -0.041(12) 0.063(10)
C12A 0.128(9) 0.125(8) 0.138(10) 0.066(8) -0.039(7) -0.019(7)
C11A 0.22(2) 0.144(15) 0.119(12) -0.018(12) 0.021(14) 0.057(16)
C11C 0.21(2) 0.25(3) 0.116(13) 0.064(16) -0.080(14) -0.12(2)
C3B 0.10(3) 0.055(7) 0.037(7) 0.002(7) -0.008(13) 0.016(11)
N3 0.0429(19) 0.0421(18) 0.142(6) -0.016(2) -0.015(2) 0.0039(15)
C10A 0.163(14) 0.109(11) 0.090(8) -0.001(8) -0.037(9) 0.004(9)
C10B 0.179(16) 0.108(11) 0.085(7) -0.009(7) -0.052(10) -0.003(9)
Ni1 0.0348(3) 0.0344(3) 0.0315(3) 0.000 0.000 0.00006(18)
N1 0.0453(16) 0.0419(15) 0.095(2) 0.000 0.000 -0.0011(13)
N2 0.0437(15) 0.0456(17) 0.105(3) 0.000 0.000 0.0022(13)
C2 0.0437(19) 0.0308(15) 0.191(6) 0.000 0.000 -0.0006(14)
C1 0.0313(16) 0.0443(19) 0.174(5) 0.000 0.000 -0.0005(14)
N4 0.127(4) 0.079(3) 0.0344(18) 0.000 0.000 0.0117(18)
C3A 0.052(15) 0.11(2) 0.034(7) 0.007(12) 0.000(7) -0.026(19)

loop_
_atom_type_symbol
_atom_type_description
_atom_type_scat_dispersion_real
_atom_type_scat_dispersion_imag
_atom_type_scat_source
C C 0.0033 0.0016 'International Tables Vol C Tables 4.2.6.8 and 6.1.1.4'
H H 0.0000 0.0000 'International Tables Vol C Tables 4.2.6.8 and 6.1.1.4'
N N 0.0061 0.0033 'International Tables Vol C Tables 4.2.6.8 and 6.1.1.4'
Ni Ni 0.3393 1.1124 'International Tables Vol C Tables 4.2.6.8 and 6.1.1.4'

loop_
_geom_angle_atom_site_label_1
_geom_angle_atom_site_label_2
_geom_angle_atom_site_label_3
_geom_angle
_geom_angle_site_symmetry_1
_geom_angle_site_symmetry_3
C10A N10 C10A 136.1(16) 4_655 2_655
C10A N10 C10A 86.1(12) 4_655 .
C10A N10 C10A 110.4(15) 2_655 .
C10A N10 C10A 110.4(15) 4_655 3
C10A N10 C10A 86.1(12) 2_655 3
C10A N10 C10A 136.1(16) . 3
C10A N10 C10B 27.6(7) 4_655 4_655
C10A N10 C10B 110.5(11) 2_655 4_655
C10A N10 C10B 107.6(10) . 4_655
C10A N10 C10B 103.5(6) 3 4_655
C10A N10 C10B 107.6(9) 4_655 .
C10A N10 C10B 103.5(6) 2_655 .
C10A N10 C10B 27.6(7) . .
C10A N10 C10B 110.5(11) 3 .
C10B N10 C10B 132.9(11) 4_655 .
C10A N10 C10B 103.5(6) 4_655 3
C10A N10 C10B 107.6(10) 2_655 3
C10A N10 C10B 110.5(11) . 3
C10A N10 C10B 27.6(7) 3 3
C10B N10 C10B 110.4(15) 4_655 3
C10B N10 C10B 88.3(16) . 3
C10A N10 C10B 110.5(11) 4_655 2_655
C10A N10 C10B 27.6(7) 2_655 2_655
C10A N10 C10B 103.5(6) . 2_655
C10A N10 C10B 107.6(9) 3 2_655
C10B N10 C10B 88.3(16) 4_655 2_655
C10B N10 C10B 110.4(15) . 2_655
C10B N10 C10B 132.9(11) 3 2_655
C10A C11B C11C 79.2(14) . .
C10A C11B C12A 140(2) . .
C11C C11B C12A 66.6(19) . .
C10A C11B C10B 32.0(10) . .
C11C C11B C10B 47.6(11) . .
C12A C11B C10B 109.7(18) . .
C10A C11B C11A 60.4(18) . .
C11C C11B C11A 75(2) . .
C12A C11B C11A 90(2) . .
C10B C11B C11A 55.2(14) . .
C10A C11B C12B 117(2) . .
C11C C11B C12B 77(2) . .
C12A C11B C12B 37.8(11) . .
C10B C11B C12B 99.2(19) . .
C11A C11B C12B 56.9(15) . .
N5B N5C N5D 161(7) . .
N5B N5C N5A 26(4) . .
N5D N5C N5A 135(5) . .
N5B N5C N5C 147(4) . 4
N5D N5C N5C 14(4) . 4
N5A N5C N5C 120(2) . 4
N5B N5C C3B 93(6) . 4
N5D N5C C3B 78(5) . 4
N5A N5C C3B 80(4) . 4
N5C N5C C3B 71(4) 4 4
N5B N5C C3A 74(4) . .
N5D N5C C3A 94(4) . .
N5A N5C C3A 62(3) . .
N5C N5C C3A 86(3) 4 .
C3B N5C C3A 117(3) 4 .
N5B N5C C3B 103(4) . .
N5D N5C C3B 65(4) . .
N5A N5C C3B 87(2) . .
N5C N5C C3B 57(3) 4 .
C3B N5C C3B 108(2) 4 .
C3A N5C C3B 30.0(10) . .
N5B N5C C3A 70(4) . 3
N5D N5C C3A 98(4) . 3
N5A N5C C3A 55.0(18) . 3
N5C N5C C3A 88(2) 4 3
C3B N5C C3A 25(3) 4 3
C3A N5C C3A 101.2(19) . 3
C3B N5C C3A 105(4) . 3
N5B N5C N5B 39(3) . 3
N5D N5C N5B 122(5) . 3
N5A N5C N5B 13(2) . 3
N5C N5C N5B 107.2(11) 4 3
C3B N5C N5B 73(3) 4 3
C3A N5C N5B 58(3) . 3
C3B N5C N5B 78.3(19) . 3
C3A N5C N5B 50(2) 3 3
N5B N5C N5B 136(5) . 4
N5D N5C N5B 25(4) . 4
N5A N5C N5B 110(3) . 4
N5C N5C N5B 10.5(12) 4 4
C3B N5C N5B 66(4) 4 4
C3A N5C N5B 81(2) . 4
C3B N5C N5B 54(3) . 4
C3A N5C N5B 80(2) 3 4
N5B N5C N5B 96.7(19) 3 4
N5B N5C C3A 108(4) . 4
N5D N5C C3A 59(3) . 4
N5A N5C C3A 88(3) . 4
N5C N5C C3A 50.2(18) 4 4
C3B N5C C3A 22(3) 4 4
C3A N5C C3A 104(4) . 4
C3B N5C C3A 89(2) . 4
C3A N5C C3A 39(2) 3 4
N5B N5C C3A 77(2) 3 4
N5B N5C C3A 44.6(14) 4 4
N5B N5C C3B 78(4) . 2
N5D N5C C3B 86(4) . 2
N5A N5C C3B 59(2) . 2
N5C N5C C3B 75(3) 4 2
C3B N5C C3B 98(2) 4 2
C3A N5C C3B 18.7(12) . 2
C3B N5C C3B 28(2) . 2
C3A N5C C3B 86(2) 3 2
N5B N5C C3B 50.9(19) 3 2
N5B N5C C3B 68(3) 4 2
C3A N5C C3B 85(4) 4 2
C12A C12B C11A 96.1(12) . .
C12A C12B C11B 46.3(11) . .
C11A C12B C11B 55.1(10) . .
C12A C12B C11C 43.4(10) . .
C11A C12B C11C 56.2(9) . .
C11B C12B C11C 33.7(7) . .
C12B C12A C11B 96.0(18) . .
C12B C12A C11C 101.4(17) . .
C11B C12A C11C 48.1(9) . .
C10B C11A C10A 29.2(8) . .
C10B C11A C11B 52.2(13) . .
C10A C11A C11B 40.5(12) . .
C10B C11A C12B 105.8(16) . .
C10A C11A C12B 108.0(16) . .
C11B C11A C12B 68.0(14) . .
C10B C11A C11C 36.4(11) . .
C10A C11A C11C 51.3(11) . .
C11B C11A C11C 38.2(9) . .
C12B C11A C11C 69.6(14) . .
C10B C11C C11B 79.5(16) . .
C10B C11C C12A 136(3) . .
C11B C11C C12A 65.4(19) . .
C10B C11C C10A 30.0(13) . .
C11B C11C C10A 49.8(12) . .
C12A C11C C10A 112.3(18) . .
C10B C11C C11A 55.1(18) . .
C11B C11C C11A 67(2) . .
C12A C11C C11A 86(2) . .
C10A C11C C11A 54.4(14) . .
C10B C11C C12B 109(2) . .
C11B C11C C12B 69(2) . .
C12A C11C C12B 35.2(11) . .
C10A C11C C12B 97.6(18) . .
C11A C11C C12B 54.1(13) . .
C3A C3B C3A 107(5) 2 .
C3A C3B C3B 58(4) 2 2
C3A C3B C3B 49(4) . 2
C3A C3B N4 79(3) 2 .
C3A C3B N4 76(3) . .
C3B C3B N4 67.6(12) 2 .
C3A C3B N5C 98(10) 2 4
C3A C3B N5C 116(7) . 4
C3B C3B N5C 121(3) 2 4
N4 C3B N5C 168(7) . 4
C3A C3B N5D 120(7) 2 .
C3A C3B N5D 92(9) . .
C3B C3B N5D 116(6) 2 .
N4 C3B N5D 160(9) . .
N5C C3B N5D 27.5(16) 4 .
C3A C3B N5B 77(10) 2 4
C3A C3B N5B 130(3) . 4
C3B C3B N5B 113(8) 2 4
N4 C3B N5B 149(8) . 4
N5C C3B N5B 22.9(16) 4 4
N5D C3B N5B 49.9(17) . 4
C3A C3B N5C 127(3) 2 .
C3A C3B N5C 67(8) . .
C3B C3B N5C 97(9) 2 .
N4 C3B N5C 139(8) . .
N5C C3B N5C 52(3) 4 .
N5D C3B N5C 25.3(17) . .
N5B C3B N5C 72(2) 4 .
C3A C3B N5A 55(7) 2 2
C3A C3B N5A 122(5) . 2
C3B C3B N5A 92(9) 2 2
N4 C3B N5A 133(7) . 2
N5C C3B N5A 43(2) 4 2
N5D C3B N5A 66.4(19) . 2
N5B C3B N5A 23.4(16) 4 2
N5C C3B N5A 82.8(16) . 2
C3A C3B N5B 122(6) 2 .
C3A C3B N5B 48(6) . .
C3B C3B N5B 80(10) 2 .
N4 C3B N5B 123(6) . .
N5C C3B N5B 69(3) 4 .
N5D C3B N5B 44(2) . .
N5B C3B N5B 87(2) 4 .
N5C C3B N5B 19.1(15) . .
N5A C3B N5B 91.5(14) 2 .
C3A C3B N5B 40(4) 2 2
C3A C3B N5B 109(6) . 2
C3B C3B N5B 72(9) 2 2
N4 C3B N5B 118(5) . 2
N5C C3B N5B 61(3) 4 2
N5D C3B N5B 80(2) . 2
N5B C3B N5B 43(3) 4 2
N5C C3B N5B 89.8(16) . 2
N5A C3B N5B 20.1(14) 2 2
N5B C3B N5B 92.3(17) . 2
C3A C3B N5A 104(7) 2 .
C3A C3B N5A 39(3) . .
C3B C3B N5A 60(8) 2 .
N4 C3B N5A 113(5) . .
N5C C3B N5A 79(2) 4 .
N5D C3B N5A 59(2) . .
N5B C3B N5A 91.2(15) 4 .
N5C C3B N5A 37.2(19) . .
N5A C3B N5A 88.1(18) 2 .
N5B C3B N5A 20.3(13) . .
N5B C3B N5A 82.3(13) 2 .
N5B N5A N5B 167(9) 3 .
N5B N5A N5C 24(4) 3 3
N5B N5A N5C 143(6) . 3
N5B N5A N5C 143(6) 3 .
N5B N5A N5C 24(4) . .
N5C N5A N5C 119(4) 3 .
N5B N5A C3A 94(4) 3 .
N5B N5A C3A 80(5) . .
N5C N5A C3A 82(3) 3 .
N5C N5A C3A 70(4) . .
N5B N5A C3A 80(5) 3 3
N5B N5A C3A 94(4) . 3
N5C N5A C3A 70(4) 3 3
N5C N5A C3A 82(3) . 3
C3A N5A C3A 123(3) . 3
N5B N5A C3B 100(4) 3 4
N5B N5A C3B 71(3) . 4
N5C N5A C3B 84(2) 3 4
N5C N5A C3B 57(2) . 4
C3A N5A C3B 107(2) . 4
C3A N5A C3B 24.8(12) 3 4
N5B N5A C3B 71(3) 3 2
N5B N5A C3B 100(4) . 2
N5C N5A C3B 57(2) 3 2
N5C N5A C3B 84(2) . 2
C3A N5A C3B 24.8(12) . 2
C3A N5A C3B 107(2) 3 2
C3B N5A C3B 100(5) 4 2
N5B N5A N5D 41(4) 3 2
N5B N5A N5D 127(5) . 2
N5C N5A N5D 16(2) 3 2
N5C N5A N5D 103(3) . 2
C3A N5A N5D 75(3) . 2
C3A N5A N5D 64(3) 3 2
C3B N5A N5D 72.6(18) 4 2
C3B N5A N5D 50(2) 2 2
N5B N5A N5D 127(5) 3 .
N5B N5A N5D 41(4) . .
N5C N5A N5D 103(3) 3 .
N5C N5A N5D 16(2) . .
C3A N5A N5D 64(3) . .
C3A N5A N5D 75(3) 3 .
C3B N5A N5D 50(2) 4 .
C3B N5A N5D 72.6(18) 2 .
N5D N5A N5D 86(2) 2 .
N5B N5A C3B 73(4) 3 3
N5B N5A C3B 97(4) . 3
N5C N5A C3B 56.0(19) 3 3
N5C N5A C3B 79(3) . 3
C3A N5A C3B 103(3) . 3
C3A N5A C3B 21.3(12) 3 3
C3B N5A C3B 28.0(17) 4 3
C3B N5A C3B 85.8(19) 2 3
N5D N5A C3B 46.3(11) 2 3
N5D N5A C3B 67(3) . 3
N5B N5A C3B 97(4) 3 .
N5B N5A C3B 73(4) . .
N5C N5A C3B 79(3) 3 .
N5C N5A C3B 56(2) . .
C3A N5A C3B 21.3(12) . .
C3A N5A C3B 103(3) 3 .
C3B N5A C3B 85.8(19) 4 .
C3B N5A C3B 28.0(17) 2 .
N5D N5A C3B 67(3) 2 .
N5D N5A C3B 46.3(11) . .
C3B N5A C3B 84(5) 3 .
N5C N5D N5C 151(8) 4 .
N5C N5D N5B 9(4) 4 4
N5C N5D N5B 142(5) . 4
N5C N5D N5B 142(5) 4 .
N5C N5D N5B 9(4) . .
N5B N5D N5B 133(4) 4 .
N5C N5D C3B 90(5) 4 4
N5C N5D C3B 75(5) . 4
N5B N5D C3B 85(4) 4 4
N5B N5D C3B 71(4) . 4
N5C N5D C3B 75(5) 4 .
N5C N5D C3B 90(5) . .
N5B N5D C3B 71(4) 4 .
N5B N5D C3B 85(4) . .
C3B N5D C3B 117(3) 4 .
N5C N5D C3A 100(4) 4 .
N5C N5D C3A 62(3) . .
N5B N5D C3A 95(2) 4 .
N5B N5D C3A 56.3(18) . .
C3B N5D C3A 104(2) 4 .
C3B N5D C3A 29(3) . .
N5C N5D C3A 62(3) 4 4
N5C N5D C3A 100(4) . 4
N5B N5D C3A 56.3(18) 4 4
N5B N5D C3A 95(2) . 4
C3B N5D C3A 29(3) 4 4
C3B N5D C3A 104(2) . 4
C3A N5D C3A 107(5) . 4
N5C N5D N5A 29(4) 4 2
N5C N5D N5A 123(5) . 2
N5B N5D N5A 19.7(16) 4 2
N5B N5D N5A 114(3) . 2
C3B N5D N5A 74(3) 4 2
C3B N5D N5A 63(4) . 2
C3A N5D N5A 81(2) . 2
C3A N5D N5A 49(2) 4 2
N5C N5D N5A 123(5) 4 .
N5C N5D N5A 29(4) . .
N5B N5D N5A 114(3) 4 .
N5B N5D N5A 19.7(16) . .
C3B N5D N5A 63(4) 4 .
C3B N5D N5A 74(3) . .
C3A N5D N5A 49(2) . .
C3A N5D N5A 81(2) 4 .
N5A N5D N5A 94(2) 2 .
N5C N5D C3A 61(3) 4 2
N5C N5D C3A 98(4) . 2
N5B N5D C3A 55.6(17) 4 2
N5B N5D C3A 90(3) . 2
C3B N5D C3A 102(3) 4 2
C3B N5D C3A 19(3) . 2
C3A N5D C3A 39(2) . 2
C3A N5D C3A 86(2) 4 2
N5A N5D C3A 45.0(11) 2 2
N5A N5D C3A 75(2) . 2
N5C N5D C3A 98(4) 4 3
N5C N5D C3A 61(3) . 3
N5B N5D C3A 90(3) 4 3
N5B N5D C3A 55.6(17) . 3
C3B N5D C3A 19(3) 4 3
C3B N5D C3A 102(3) . 3
C3A N5D C3A 86(2) . 3
C3A N5D C3A 39(2) 4 3
N5A N5D C3A 75(2) 2 3
N5A N5D C3A 45.0(11) . 3
C3A N5D C3A 90(4) 2 3
N3 N3 C1 69.0(2) 10 .
N3 N3 C2 69.0(2) 10 .
C1 N3 C2 112.0(3) . .
N5C N5B N5A 130(7) . .
N5C N5B N5D 10(4) . .
N5A N5B N5D 120(5) . .
N5C N5B N5B 123(4) . 3
N5A N5B N5B 6(5) . 3
N5D N5B N5B 113.4(18) . 3
N5C N5B C3A 81(5) . .
N5A N5B C3A 73(5) . .
N5D N5B C3A 76(3) . .
N5B N5B C3A 70(4) 3 .
N5C N5B C3A 88(4) . 3
N5A N5B C3A 61(3) . 3
N5D N5B C3A 82(2) . 3
N5B N5B C3A 59(3) 3 3
C3A N5B C3A 108(2) . 3
N5C N5B C3B 64(5) . 4
N5A N5B C3B 85(4) . 4
N5D N5B C3B 59(3) . 4
N5B N5B C3B 81(3) 3 4
C3A N5B C3B 109(3) . 4
C3A N5B C3B 25.9(12) 3 4
N5C N5B N5C 106(5) . 3
N5A N5B N5C 24(4) . 3
N5D N5B N5C 96(2) . 3
N5B N5B N5C 17.2(11) 3 3
C3A N5B N5C 63(3) . 3
C3A N5B N5C 53(3) 3 3
C3B N5B N5C 70.7(18) 4 3
N5C N5B C3B 58(4) . .
N5A N5B C3B 87(4) . .
N5D N5B C3B 51.2(18) . .
N5B N5B C3B 82.0(19) 3 .
C3A N5B C3B 24.7(14) . .
C3A N5B C3B 99(4) 3 .
C3B N5B C3B 91.0(18) 4 .
N5C N5B C3B 69.3(18) 3 .
N5C N5B N5C 23(3) . 4
N5A N5B N5C 107(5) . 4
N5D N5B N5C 12.9(18) . 4
N5B N5B N5C 100.5(12) 3 4
C3A N5B N5C 70(3) . 4
C3A N5B N5C 74(2) 3 4
C3B N5B N5C 54(3) 4 4
N5C N5B N5C 83.3(19) 3 4
C3B N5B N5C 45(2) . 4
N5C N5B C3B 83(4) . 2
N5A N5B C3B 60(3) . 2
N5D N5B C3B 75(3) . 2
N5B N5B C3B 55.4(17) 3 2
C3A N5B C3B 18.6(14) . 2
C3A N5B C3B 89.7(16) 3 2
C3B N5B C3B 94(4) 4 2
N5C N5B C3B 45.7(14) 3 2
C3B N5B C3B 27.8(17) . 2
N5C N5B C3B 65(3) 4 2
C10B C10A C11B 95(3) . .
C10B C10A C11C 45(2) . .
C11B C10A C11C 51.0(13) . .
C10B C10A C11A 72(3) . .
C11B C10A C11A 79(2) . .
C11C C10A C11A 74.3(19) . .
C10B C10A N10 82(3) . .
C11B C10A N10 161(3) . .
C11C C10A N10 121.3(16) . .
C11A C10A N10 117.4(16) . .
C10A C10B C11C 105(3) . .
C10A C10B C11B 53(2) . .
C11C C10B C11B 52.9(15) . .
C10A C10B C11A 79(3) . .
C11C C10B C11A 88(2) . .
C11B C10B C11A 72.6(19) . .
C10A C10B N10 71(2) . .
C11C C10B N10 153(3) . .
C11B C10B N10 120.4(18) . .
C11A C10B N10 115.3(14) . .
N2 Ni1 N2 180.00(16) 9 .
N2 Ni1 N1 89.73(12) 9 .
N2 Ni1 N1 90.27(12) . .
N2 Ni1 N1 90.27(12) 9 9
N2 Ni1 N1 89.73(12) . 9
N1 Ni1 N1 180.0 . 9
N2 Ni1 N4 90.0 9 9
N2 Ni1 N4 90.0 . 9
N1 Ni1 N4 90.0 . 9
N1 Ni1 N4 90.0 9 9
N2 Ni1 N4 90.0 9 .
N2 Ni1 N4 90.0 . .
N1 Ni1 N4 90.0 . .
N1 Ni1 N4 90.0 9 .
N4 Ni1 N4 180.0 9 .
C1 N1 Ni1 174.2(3) 15 .
C2 N2 Ni1 173.2(3) . .
N2 C2 N3 158.1(2) . .
N2 C2 N3 158.1(2) . 10
N3 C2 N3 42.0(5) . 10
N1 C1 N3 158.1(2) 15_545 10
N1 C1 N3 158.1(2) 15_545 .
N3 C1 N3 42.1(5) 10 .
C3B N4 C3B 45(2) 2 .
C3B N4 C3A 33.7(16) 2 .
C3B N4 C3A 38.3(17) . .
C3B N4 C3A 38.3(17) 2 2
C3B N4 C3A 33.7(16) . 2
C3A N4 C3A 58(2) . 2
C3B N4 Ni1 157.6(12) 2 .
C3B N4 Ni1 157.6(12) . .
C3A N4 Ni1 150.9(12) . .
C3A N4 Ni1 150.9(12) 2 .
C3B C3A C3B 73(5) 2 .
C3B C3A C3A 39(4) 2 2
C3B C3A C3A 34(3) . 2
C3B C3A N4 68(3) 2 .
C3B C3A N4 66(3) . .
C3A C3A N4 60.9(12) 2 .
C3B C3A N5A 100(8) 2 .
C3B C3A N5A 120(3) . .
C3A C3A N5A 115(3) 2 .
N4 C3A N5A 165(8) . .
C3B C3A N5B 121(5) 2 .
C3B C3A N5B 107(7) . .
C3A C3A N5B 119(3) 2 .
N4 C3A N5B 168(8) . .
N5A C3A N5B 27.2(14) . .
C3B C3A N5C 120(4) 2 .
C3B C3A N5C 83(7) . .
C3A C3A N5C 102(5) 2 .
N4 C3A N5C 145(7) . .
N5A C3A N5C 47.7(18) . .
N5B C3A N5C 24.5(14) . .
C3B C3A N5B 77(9) 2 3
C3B C3A N5B 121(5) . 3
C3A C3A N5B 102(6) 2 3
N4 C3A N5B 140(7) . 3
N5A C3A N5B 24.9(17) . 3
N5B C3A N5B 52(3) . 3
N5C C3A N5B 69(2) . 3
C3B C3A N5D 107(6) 2 .
C3B C3A N5D 59(6) . .
C3A C3A N5D 80(6) 2 .
N4 C3A N5D 123(5) . .
N5A C3A N5D 67.2(17) . .
N5B C3A N5D 48(2) . .
N5C C3A N5D 23.9(18) . .
N5B C3A N5D 83.9(15) 3 .
C3B C3A N5C 57(7) 2 3
C3B C3A N5C 105(7) . 3
C3A C3A N5C 81(6) 2 3
N4 C3A N5C 123(5) . 3
N5A C3A N5C 43(2) . 3
N5B C3A N5C 67(2) . 3
N5C C3A N5C 78(2) . 3
N5B C3A N5C 21.6(14) 3 3
N5D C3A N5C 85.2(13) . 3
C3B C3A N5D 41(4) 2 2
C3B C3A N5D 85(7) . 2
C3A C3A N5D 60(5) 2 2
N4 C3A N5D 108(3) . 2
N5A C3A N5D 60(2) . 2
N5B C3A N5D 80(2) . 2
N5C C3A N5D 83.5(15) . 2
N5B C3A N5D 42(2) 3 2
N5D C3A N5D 81.6(19) . 2
N5C C3A N5D 20.8(15) 3 2
C3B C3A N5C 89(7) 2 4
C3B C3A N5C 42(4) . 4
C3A C3A N5C 60(5) 2 4
N4 C3A N5C 108(4) . 4
N5A C3A N5C 80(2) . 4
N5B C3A N5C 66(3) . 4
N5C C3A N5C 43(3) . 4
N5B C3A N5C 89.6(14) 3 4
N5D C3A N5C 20.4(13) . 4
N5C C3A N5C 83.3(18) 3 4
N5D C3A N5C 73.0(13) 2 4

loop_
_geom_bond_atom_site_label_1
_geom_bond_atom_site_label_2
_geom_bond_distance
_geom_bond_site_symmetry_2
N10 C10A 1.510(18) 4_655
N10 C10A 1.510(18) 2_655
N10 C10A 1.510(18) .
N10 C10A 1.510(18) 3
N10 C10B 1.586(18) 4_655
N10 C10B 1.586(18) .
N10 C10B 1.586(18) 3
N10 C10B 1.586(18) 2_655
C11B C10A 1.12(2) .
C11B C11C 1.13(2) .
C11B C12A 1.39(3) .
C11B C10B 1.40(2) .
C11B C11A 1.69(4) .
N5C N5B 0.59(3) .
N5C N5D 0.66(4) .
N5C N5A 1.12(4) .
N5C N5C 1.27(7) 4
N5C C3B 1.37(4) 4
N5C C3A 1.42(5) .
N5C C3B 1.53(7) .
N5C C3A 1.62(7) 3
N5C N5B 1.67(4) 3
N5C N5B 1.80(6) 4
N5C C3A 1.85(6) 4
N5C C3B 1.85(6) 2
C12B C12A 1.17(2) .
C12A C11C 1.40(3) .
C11A C10B 1.45(3) .
C11A C10A 1.49(3) .
C11C C10B 1.05(2) .
C11C C10A 1.43(2) .
C3B C3A 0.68(3) 2
C3B C3A 0.77(3) .
C3B C3B 0.87(5) 2
C3B N4 1.14(2) .
C3B N5C 1.37(4) 4
C3B N5D 1.38(4) .
C3B N5B 1.52(6) 4
C3B N5A 1.60(7) 2
C3B N5B 1.77(8) .
C3B N5B 1.83(8) 2
C3B N5A 1.85(7) .
N5A N5B 0.64(3) 3
N5A N5B 0.64(3) .
N5A N5C 1.12(4) 3
N5A C3A 1.34(3) .
N5A C3A 1.34(3) 3
N5A C3B 1.60(7) 4
N5A C3B 1.60(7) 2
N5A N5D 1.65(3) 2
N5A N5D 1.65(3) .
N5A C3B 1.85(7) 3
N5D N5C 0.66(4) 4
N5D N5B 1.23(4) 4
N5D N5B 1.23(4) .
N5D C3B 1.38(4) 4
N5D C3A 1.61(6) .
N5D C3A 1.61(6) 4
N5D N5A 1.65(3) 2
N5D C3A 1.83(6) 2
N5D C3A 1.83(6) 3
N3 N3 0.992(11) 10
N3 C1 1.381(5) .
N3 C2 1.383(5) .
N5B N5B 1.27(6) 3
N5B C3A 1.38(4) .
N5B C3A 1.52(6) 3
N5B C3B 1.52(6) 4
N5B N5C 1.67(4) 3
N5B N5C 1.80(6) 4
N5B C3B 1.83(8) 2
C10A C10B 0.743(19) .
Ni1 N2 2.077(3) 9
Ni1 N2 2.077(3) .
Ni1 N1 2.081(3) .
Ni1 N1 2.081(3) 9
Ni1 N4 2.082(4) 9
Ni1 N4 2.082(4) .
N1 C1 1.122(4) 15
N2 C2 1.125(4) .
C2 N3 1.383(5) 10
C1 N1 1.122(4) 15_545
C1 N3 1.381(5) 10
N4 C3B 1.14(2) 2
N4 C3A 1.20(2) .
N4 C3A 1.20(2) 2
C3A C3B 0.68(3) 2
C3A C3A 1.17(6) 2
C3A N5B 1.52(6) 3
C3A N5C 1.62(7) 3
C3A N5D 1.83(6) 2
C3A N5C 1.85(6) 4
